data_4126142
loop_
_publ_author_name
'Gu, Lianghu'
'Wolf, Lawrence M.'
'Zieli\'nski, Adam'
'Thiel, Walter'
'Alcarazo, Manuel'

_publ_section_title
;
 \a-Dicationic Chelating Phosphines: Synthesis and Application to the
 Hydroarylation of Dienes.
;
_journal_issue 13
_journal_name_full 'Journal of the American Chemical Society'
_journal_page_first 4948
_journal_page_last 4953
_journal_paper_doi 10.1021/jacs.7b01441
_journal_volume 139
_journal_year 2017
_chemical_compound_source Methanol_Diethylether
_chemical_formula_moiety 'C28 H22'
_chemical_formula_sum 'C28 H22'
_chemical_formula_weight 358.45
_chemical_name_systematic
;
 ddd
;
_space_group_crystal_system monoclinic
_space_group_IT_number 15
_space_group_name_Hall '-C 2yc'
_space_group_name_H-M_alt 'C 1 2/c 1'
_symmetry_space_group_name_Hall '-C 2yc'
_symmetry_space_group_name_H-M 'C 1 2/c 1'
_atom_sites_solution_hydrogens geom
_atom_sites_solution_primary direct
_atom_sites_solution_secondary difmap
_audit_block_code AZ-132
_audit_creation_date 2016-11-03
_audit_creation_method
;
Olex2 1.2
(compiled 2015.09.30 svn.r3233 for OlexSys, GUI svn.r5103)
;
_cell_angle_alpha 90
_cell_angle_beta 125.169(2)
_cell_angle_gamma 90
_cell_formula_units_Z 8
_cell_length_a 27.455(2)
_cell_length_b 8.9353(7)
_cell_length_c 19.0572(14)
_cell_measurement_reflns_used 2793
_cell_measurement_temperature 100(2)
_cell_measurement_theta_max 67.54
_cell_measurement_theta_min 32.50
_cell_volume 3821.7(5)
_computing_cell_refinement 'SAINT software (Bruker AXS, 2004)'
_computing_data_collection 'APEX2 (Bruker AXS, 2005-2013)'
_computing_data_reduction 'SAINT software (Bruker AXS, 2004)'
_computing_molecular_graphics 'DIAMOND (Crystal Impact GbR, 1997-2014)'
_computing_publication_material 'Olex2 (Dolomanov et al., 2009)'
_computing_structure_refinement 'SHELXL (G. M. Sheldrick, 2013)'
_computing_structure_solution 'SHELXS (G. M. Sheldrick, 2013)'
_diffrn_ambient_temperature 100
_diffrn_detector_area_resol_mean 66.67
_diffrn_measured_fraction_theta_full 0.949
_diffrn_measured_fraction_theta_max 0.948
_diffrn_measurement_device_type 'Bruker AXS X8 Proteum'
_diffrn_measurement_method 'CCD \f- and \w-scans'
_diffrn_radiation_monochromator 'MONTEL graded multilayer optic'
_diffrn_radiation_source '0.2 x 2mm^2^ focus rotating anode'
_diffrn_radiation_type Cu-K\a
_diffrn_radiation_wavelength 1.54178
_diffrn_reflns_av_R_equivalents 0.0282
_diffrn_reflns_av_unetI/netI 0.0101
_diffrn_reflns_Laue_measured_fraction_full 0.949
_diffrn_reflns_Laue_measured_fraction_max 0.948
_diffrn_reflns_limit_h_max 32
_diffrn_reflns_limit_h_min -32
_diffrn_reflns_limit_k_max 10
_diffrn_reflns_limit_k_min -10
_diffrn_reflns_limit_l_max 22
_diffrn_reflns_limit_l_min -22
_diffrn_reflns_number 62737
_diffrn_reflns_point_group_measured_fraction_full 0.949
_diffrn_reflns_point_group_measured_fraction_max 0.948
_diffrn_reflns_theta_full 67.679
_diffrn_reflns_theta_max 67.735
_diffrn_reflns_theta_min 3.939
_diffrn_standards_number 0
_exptl_absorpt_coefficient_mu 0.530
_exptl_absorpt_correction_T_max 0.97134
_exptl_absorpt_correction_T_min 0.89676
_exptl_absorpt_correction_type gaussian
_exptl_absorpt_process_details 'SADABS (Bruker AXS, 2012)'
_exptl_crystal_colour blue
_exptl_crystal_density_diffrn 1.246
_exptl_crystal_description block
_exptl_crystal_F_000 1520
_exptl_crystal_face_perp_dist 2.00
_exptl_crystal_size_max 0.412
_exptl_crystal_size_mid 0.177
_exptl_crystal_size_min 0.086
_refine_diff_density_max 0.157
_refine_diff_density_min -0.211
_refine_diff_density_rms 0.045
_refine_ls_extinction_method none
_refine_ls_goodness_of_fit_ref 1.034
_refine_ls_hydrogen_treatment constr
_refine_ls_matrix_type full
_refine_ls_number_parameters 254
_refine_ls_number_reflns 3282
_refine_ls_number_restraints 0
_refine_ls_restrained_S_all 1.034
_refine_ls_R_factor_all 0.0383
_refine_ls_R_factor_gt 0.0371
_refine_ls_shift/su_max 0.001
_refine_ls_shift/su_mean 0.000
_refine_ls_structure_factor_coef Fsqd
_refine_ls_weighting_details 'w=1/[\s^2^(Fo^2^)+(0.0546P)^2^+2.9088P] where P=(Fo^2^+2Fc^2^)/3'
_refine_ls_weighting_scheme calc
_refine_ls_wR_factor_gt 0.0975
_refine_ls_wR_factor_ref 0.0986
_reflns_Friedel_coverage 0.000
_reflns_number_gt 3138
_reflns_number_total 3282
_reflns_threshold_expression 'I > 2\s(I)'
_cod_data_source_file ja7b01441_si_008.cif
_cod_data_source_block final_merged
_cod_database_code 4126142
_shelx_space_group_comment
;
The symmetry employed for this shelxl refinement is uniquely defined
by the following loop, which should always be used as a source of
symmetry information in preference to the above space-group names.
They are only intended as comments.
;
_shelx_estimated_absorpt_t_max 0.956
_shelx_estimated_absorpt_t_min 0.811
_olex2_refinement_description
;
1. Fixed Uiso
 At 1.2 times of:
  All C(H) groups
 At 1.5 times of:
  All C(H,H,H) groups
2.a Ternary CH refined with riding coordinates:
 C17(H17)
2.b Aromatic/amide H refined with riding coordinates:
 C2(H2), C3(H3), C4(H4), C5(H5), C7(H7), C9(H9), C10(H10), C11(H11), C12(H12),
 C15(H15), C16(H16), C20(H20), C21(H21), C23(H23), C24(H24), C25(H25), C26(H26),
  C27(H27)
2.c Idealised Me refined as rotating group:
 C18(H18A,H18B,H18C)
;
_shelx_shelxl_version_number 2014/7
_olex2_submission_special_instructions 'No special instructions were received'

loop_
_space_group_symop_operation_xyz
'x, y, z'
'-x, y, -z+1/2'
'x+1/2, y+1/2, z'
'-x+1/2, y+1/2, -z+1/2'
'-x, -y, -z'
'x, -y, z-1/2'
'-x+1/2, -y+1/2, -z'
'x+1/2, -y+1/2, z-1/2'

loop_
_atom_site_label
_atom_site_type_symbol
_atom_site_fract_x
_atom_site_fract_y
_atom_site_fract_z
_atom_site_U_iso_or_equiv
_atom_site_adp_type
_atom_site_occupancy
_atom_site_site_symmetry_order
_atom_site_calc_flag
_atom_site_refinement_flags_posn
C1 C 0.52727(5) 0.82459(11) 0.54137(7) 0.0144(2) Uani 1 1 d .
C2 C 0.48316(5) 0.78833(11) 0.55636(7) 0.0166(2) Uani 1 1 d .
H2 H 0.4486 0.7388 0.5140 0.020 Uiso 1 1 calc R
C3 C 0.49088(5) 0.82508(12) 0.63158(7) 0.0196(3) Uani 1 1 d .
H3 H 0.4614 0.8014 0.6396 0.024 Uiso 1 1 calc R
C4 C 0.54339(5) 0.89909(12) 0.69770(7) 0.0200(3) Uani 1 1 d .
H4 H 0.5482 0.9234 0.7488 0.024 Uiso 1 1 calc R
C5 C 0.58676(5) 0.93468(12) 0.68677(7) 0.0183(2) Uani 1 1 d .
H5 H 0.6211 0.9824 0.7308 0.022 Uiso 1 1 calc R
C6 C 0.58026(5) 0.89970(11) 0.60834(7) 0.0157(2) Uani 1 1 d .
C7 C 0.62427(5) 0.93688(12) 0.59605(7) 0.0172(2) Uani 1 1 d .
H7 H 0.6587 0.9850 0.6397 0.021 Uiso 1 1 calc R
C8 C 0.61740(5) 0.90288(12) 0.51923(7) 0.0167(2) Uani 1 1 d .
C9 C 0.66200(5) 0.94314(13) 0.50590(8) 0.0213(3) Uani 1 1 d .
H9 H 0.6966 0.9906 0.5496 0.026 Uiso 1 1 calc R
C10 C 0.65457(6) 0.91305(13) 0.43026(8) 0.0232(3) Uani 1 1 d .
H10 H 0.6842 0.9387 0.4229 0.028 Uiso 1 1 calc R
C11 C 0.60168(5) 0.84257(12) 0.36262(7) 0.0192(3) Uani 1 1 d .
H11 H 0.5965 0.8243 0.3107 0.023 Uiso 1 1 calc R
C12 C 0.55839(5) 0.80137(11) 0.37293(7) 0.0165(2) Uani 1 1 d .
H12 H 0.5241 0.7552 0.3277 0.020 Uiso 1 1 calc R
C13 C 0.56453(5) 0.82766(11) 0.45180(7) 0.0146(2) Uani 1 1 d .
C14 C 0.52001(5) 0.78691(11) 0.46374(7) 0.0141(2) Uani 1 1 d .
C15 C 0.46494(5) 0.70835(11) 0.39681(7) 0.0143(2) Uani 1 1 d .
H15 H 0.4290 0.7549 0.3776 0.017 Uiso 1 1 calc R
C16 C 0.46209(5) 0.57731(12) 0.36161(7) 0.0159(2) Uani 1 1 d .
H16 H 0.4980 0.5340 0.3780 0.019 Uiso 1 1 calc R
C17 C 0.40560(5) 0.49213(11) 0.29722(7) 0.0162(2) Uani 1 1 d .
H17 H 0.4077 0.3963 0.3239 0.019 Uiso 1 1 calc R
C18 C 0.40330(6) 0.45616(13) 0.21646(7) 0.0216(3) Uani 1 1 d .
H18A H 0.3700 0.3917 0.1795 0.032 Uiso 1 1 calc GR
H18B H 0.4395 0.4070 0.2328 0.032 Uiso 1 1 calc GR
H18C H 0.3990 0.5473 0.1867 0.032 Uiso 1 1 calc GR
C19 C 0.35063(5) 0.57133(12) 0.27765(7) 0.0167(2) Uani 1 1 d .
C20 C 0.31160(5) 0.66123(13) 0.20594(7) 0.0212(3) Uani 1 1 d .
H20 H 0.3140 0.6755 0.1597 0.025 Uiso 1 1 calc R
C21 C 0.26862(5) 0.72623(13) 0.21372(8) 0.0237(3) Uani 1 1 d .
H21 H 0.2384 0.7904 0.1741 0.028 Uiso 1 1 calc R
C22 C 0.27853(5) 0.67878(12) 0.29091(7) 0.0197(3) Uani 1 1 d .
C23 C 0.24461(5) 0.71807(13) 0.32102(8) 0.0232(3) Uani 1 1 d .
H23 H 0.2128 0.7821 0.2859 0.028 Uiso 1 1 calc R
C24 C 0.25188(6) 0.67447(13) 0.39666(8) 0.0248(3) Uani 1 1 d .
H24 H 0.2241 0.7127 0.4050 0.030 Uiso 1 1 calc R
C25 C 0.29518(6) 0.58129(13) 0.46148(8) 0.0230(3) Uani 1 1 d .
H25 H 0.2922 0.5668 0.5072 0.028 Uiso 1 1 calc R
C26 C 0.34221(5) 0.50653(13) 0.46833(7) 0.0207(3) Uani 1 1 d .
H26 H 0.3661 0.4496 0.5178 0.025 Uiso 1 1 calc R
C27 C 0.35852(5) 0.50526(12) 0.41102(7) 0.0171(2) Uani 1 1 d .
H27 H 0.3919 0.4481 0.4277 0.020 Uiso 1 1 calc R
C28 C 0.33161(5) 0.57788(11) 0.33244(7) 0.0158(2) Uani 1 1 d .

loop_
_atom_site_aniso_label
_atom_site_aniso_U_11
_atom_site_aniso_U_22
_atom_site_aniso_U_33
_atom_site_aniso_U_23
_atom_site_aniso_U_13
_atom_site_aniso_U_12
C1 0.0156(6) 0.0102(5) 0.0151(5) 0.0023(4) 0.0075(5) 0.0035(4)
C2 0.0169(6) 0.0135(5) 0.0174(5) 0.0000(4) 0.0087(5) 0.0008(4)
C3 0.0239(7) 0.0164(5) 0.0233(6) 0.0016(4) 0.0163(6) 0.0024(4)
C4 0.0287(7) 0.0161(5) 0.0163(5) 0.0000(4) 0.0137(6) 0.0029(4)
C5 0.0211(7) 0.0139(5) 0.0138(5) -0.0006(4) 0.0066(5) 0.0012(4)
C6 0.0177(6) 0.0107(5) 0.0149(5) 0.0012(4) 0.0072(5) 0.0024(4)
C7 0.0146(6) 0.0148(5) 0.0147(5) -0.0004(4) 0.0041(5) -0.0006(4)
C8 0.0163(6) 0.0132(5) 0.0180(5) 0.0021(4) 0.0084(5) 0.0013(4)
C9 0.0163(6) 0.0209(6) 0.0224(6) -0.0003(4) 0.0087(5) -0.0035(4)
C10 0.0226(7) 0.0234(6) 0.0291(6) 0.0033(5) 0.0180(6) -0.0011(5)
C11 0.0238(7) 0.0173(5) 0.0192(6) 0.0041(4) 0.0139(6) 0.0032(4)
C12 0.0180(6) 0.0136(5) 0.0157(5) 0.0018(4) 0.0084(5) 0.0021(4)
C13 0.0152(6) 0.0113(5) 0.0150(5) 0.0025(4) 0.0073(5) 0.0029(4)
C14 0.0141(6) 0.0106(5) 0.0142(5) 0.0022(4) 0.0062(5) 0.0030(4)
C15 0.0127(6) 0.0160(5) 0.0130(5) 0.0024(4) 0.0066(5) 0.0015(4)
C16 0.0146(6) 0.0159(5) 0.0158(5) 0.0013(4) 0.0080(5) 0.0010(4)
C17 0.0184(6) 0.0134(5) 0.0148(5) -0.0005(4) 0.0083(5) -0.0015(4)
C18 0.0274(7) 0.0185(6) 0.0175(6) -0.0020(4) 0.0121(5) -0.0019(5)
C19 0.0148(6) 0.0141(5) 0.0152(5) -0.0016(4) 0.0052(5) -0.0047(4)
C20 0.0174(7) 0.0234(6) 0.0169(6) 0.0031(4) 0.0064(5) -0.0038(4)
C21 0.0145(7) 0.0238(6) 0.0220(6) 0.0081(5) 0.0042(5) 0.0017(4)
C22 0.0139(6) 0.0172(5) 0.0212(6) 0.0009(4) 0.0061(5) -0.0021(4)
C23 0.0147(7) 0.0205(6) 0.0280(6) 0.0016(5) 0.0086(6) 0.0016(4)
C24 0.0193(7) 0.0255(6) 0.0308(7) -0.0024(5) 0.0152(6) 0.0012(5)
C25 0.0229(7) 0.0258(6) 0.0215(6) -0.0029(5) 0.0135(6) -0.0024(5)
C26 0.0194(7) 0.0215(6) 0.0165(5) 0.0014(4) 0.0076(5) 0.0002(4)
C27 0.0137(6) 0.0155(5) 0.0176(5) -0.0009(4) 0.0065(5) -0.0005(4)
C28 0.0124(6) 0.0134(5) 0.0160(5) -0.0016(4) 0.0049(5) -0.0031(4)

loop_
_atom_type_symbol
_atom_type_description
_atom_type_scat_dispersion_real
_atom_type_scat_dispersion_imag
_atom_type_scat_source
C C 0.0181 0.0091 'International Tables Vol C Tables 4.2.6.8 and 6.1.1.4'
H H 0.0000 0.0000 'International Tables Vol C Tables 4.2.6.8 and 6.1.1.4'

loop_
_geom_angle_atom_site_label_1
_geom_angle_atom_site_label_2
_geom_angle_atom_site_label_3
_geom_angle
C2 C1 C6 117.98(10)
C14 C1 C2 121.91(10)
C14 C1 C6 120.11(10)
C1 C2 H2 119.4
C3 C2 C1 121.20(11)
C3 C2 H2 119.4
C2 C3 H3 119.7
C2 C3 C4 120.64(10)
C4 C3 H3 119.7
C3 C4 H4 119.8
C5 C4 C3 120.31(10)
C5 C4 H4 119.8
C4 C5 H5 119.5
C4 C5 C6 120.98(11)
C6 C5 H5 119.5
C5 C6 C1 118.88(10)
C7 C6 C1 119.60(10)
C7 C6 C5 121.52(10)
C6 C7 H7 119.5
C6 C7 C8 121.08(10)
C8 C7 H7 119.5
C7 C8 C9 121.19(11)
C7 C8 C13 119.75(10)
C9 C8 C13 119.05(10)
C8 C9 H9 119.5
C10 C9 C8 121.08(11)
C10 C9 H9 119.5
C9 C10 H10 120.0
C9 C10 C11 120.04(10)
C11 C10 H10 120.0
C10 C11 H11 119.6
C12 C11 C10 120.71(10)
C12 C11 H11 119.6
C11 C12 H12 119.3
C11 C12 C13 121.46(11)
C13 C12 H12 119.3
C12 C13 C8 117.61(10)
C14 C13 C8 119.90(10)
C14 C13 C12 122.46(10)
C1 C14 C15 118.26(9)
C13 C14 C1 119.52(10)
C13 C14 C15 122.20(9)
C14 C15 H15 117.0
C16 C15 C14 125.99(10)
C16 C15 H15 117.0
C15 C16 H16 117.1
C15 C16 C17 125.89(10)
C17 C16 H16 117.1
C16 C17 H17 106.9
C16 C17 C18 110.38(9)
C18 C17 H17 106.9
C19 C17 C16 112.12(8)
C19 C17 H17 106.9
C19 C17 C18 113.13(9)
C17 C18 H18A 109.5
C17 C18 H18B 109.5
C17 C18 H18C 109.5
H18A C18 H18B 109.5
H18A C18 H18C 109.5
H18B C18 H18C 109.5
C20 C19 C17 127.11(10)
C20 C19 C28 107.21(10)
C28 C19 C17 125.51(10)
C19 C20 H20 124.7
C21 C20 C19 110.61(10)
C21 C20 H20 124.7
C20 C21 H21 125.6
C20 C21 C22 108.72(10)
C22 C21 H21 125.6
C21 C22 C28 106.22(10)
C23 C22 C21 125.90(11)
C23 C22 C28 127.87(11)
C22 C23 H23 115.6
C22 C23 C24 128.74(12)
C24 C23 H23 115.6
C23 C24 H24 115.6
C23 C24 C25 128.72(11)
C25 C24 H24 115.6
C24 C25 H25 115.0
C26 C25 C24 129.94(11)
C26 C25 H25 115.0
C25 C26 H26 115.6
C25 C26 C27 128.88(11)
C27 C26 H26 115.6
C26 C27 H27 115.6
C28 C27 C26 128.77(11)
C28 C27 H27 115.6
C19 C28 C22 107.24(9)
C27 C28 C19 125.68(10)
C27 C28 C22 127.07(10)

loop_
_geom_bond_atom_site_label_1
_geom_bond_atom_site_label_2
_geom_bond_distance
C1 C2 1.4326(15)
C1 C6 1.4342(16)
C1 C14 1.4149(15)
C2 H2 0.9300
C2 C3 1.3629(15)
C3 H3 0.9300
C3 C4 1.4180(17)
C4 H4 0.9300
C4 C5 1.3594(17)
C5 H5 0.9300
C5 C6 1.4340(15)
C6 C7 1.3970(16)
C7 H7 0.9300
C7 C8 1.3974(15)
C8 C9 1.4323(16)
C8 C13 1.4358(16)
C9 H9 0.9300
C9 C10 1.3614(17)
C10 H10 0.9300
C10 C11 1.4180(17)
C11 H11 0.9300
C11 C12 1.3621(16)
C12 H12 0.9300
C12 C13 1.4319(15)
C13 C14 1.4139(15)
C14 C15 1.4778(15)
C15 H15 0.9300
C15 C16 1.3291(15)
C16 H16 0.9300
C16 C17 1.5159(15)
C17 H17 0.9800
C17 C18 1.5376(14)
C17 C19 1.5065(15)
C18 H18A 0.9600
C18 H18B 0.9600
C18 H18C 0.9600
C19 C20 1.4050(16)
C19 C28 1.4122(15)
C20 H20 0.9300
C20 C21 1.3975(17)
C21 H21 0.9300
C21 C22 1.3989(17)
C22 C23 1.3910(17)
C22 C28 1.4948(15)
C23 H23 0.9300
C23 C24 1.3923(17)
C24 H24 0.9300
C24 C25 1.3931(17)
C25 H25 0.9300
C25 C26 1.3914(17)
C26 H26 0.9300
C26 C27 1.3991(16)
C27 H27 0.9300
C27 C28 1.3909(16)

loop_
_geom_torsion_atom_site_label_1
_geom_torsion_atom_site_label_2
_geom_torsion_atom_site_label_3
_geom_torsion_atom_site_label_4
_geom_torsion
C1 C2 C3 C4 -0.72(16)
C1 C6 C7 C8 0.39(16)
C1 C14 C15 C16 -123.27(11)
C2 C1 C6 C5 0.11(15)
C2 C1 C6 C7 -179.99(9)
C2 C1 C14 C13 178.94(9)
C2 C1 C14 C15 0.21(15)
C2 C3 C4 C5 0.14(17)
C3 C4 C5 C6 0.56(17)
C4 C5 C6 C1 -0.68(16)
C4 C5 C6 C7 179.43(10)
C5 C6 C7 C8 -179.72(10)
C6 C1 C2 C3 0.58(15)
C6 C1 C14 C13 -1.81(15)
C6 C1 C14 C15 179.45(9)
C6 C7 C8 C9 178.93(10)
C6 C7 C8 C13 -0.41(16)
C7 C8 C9 C10 -178.43(10)
C7 C8 C13 C12 177.24(9)
C7 C8 C13 C14 -0.69(15)
C8 C9 C10 C11 0.86(18)
C8 C13 C14 C1 1.79(15)
C8 C13 C14 C15 -179.53(9)
C9 C8 C13 C12 -2.11(15)
C9 C8 C13 C14 179.96(10)
C9 C10 C11 C12 -1.39(17)
C10 C11 C12 C13 0.10(17)
C11 C12 C13 C8 1.64(15)
C11 C12 C13 C14 179.51(10)
C12 C13 C14 C1 -176.04(9)
C12 C13 C14 C15 2.64(16)
C13 C8 C9 C10 0.91(17)
C13 C14 C15 C16 58.03(15)
C14 C1 C2 C3 179.84(9)
C14 C1 C6 C5 -179.16(9)
C14 C1 C6 C7 0.73(15)
C14 C15 C16 C17 175.75(10)
C15 C16 C17 C18 125.57(11)
C15 C16 C17 C19 -1.54(15)
C16 C17 C19 C20 99.71(12)
C16 C17 C19 C28 -74.90(13)
C17 C19 C20 C21 -174.79(10)
C17 C19 C28 C22 174.97(9)
C17 C19 C28 C27 -3.97(17)
C18 C17 C19 C20 -25.90(15)
C18 C17 C19 C28 159.49(10)
C19 C20 C21 C22 -0.46(14)
C20 C19 C28 C22 -0.53(12)
C20 C19 C28 C27 -179.48(10)
C20 C21 C22 C23 -179.24(11)
C20 C21 C22 C28 0.11(13)
C21 C22 C23 C24 179.69(12)
C21 C22 C28 C19 0.26(12)
C21 C22 C28 C27 179.19(11)
C22 C23 C24 C25 0.5(2)
C23 C22 C28 C19 179.60(11)
C23 C22 C28 C27 -1.48(19)
C23 C24 C25 C26 -0.4(2)
C24 C25 C26 C27 -0.1(2)
C25 C26 C27 C28 -0.4(2)
C26 C27 C28 C19 -179.94(11)
C26 C27 C28 C22 1.32(19)
C28 C19 C20 C21 0.62(13)
C28 C22 C23 C24 0.5(2)
